data_1569220
loop_
_publ_author_name
'Yan, Fei-Fei'
'Jiang, Wen-Jing'
'Yao, Nian-Tao'
'Mao, Pan-Dong'
'Zhao, Liang'
'Sun, Hui-Ying'
'Meng, Yin-Shan'
'Liu, Tao'

_publ_section_title
;
 Manipulating fluorescence by photo-switched spin-state conversions in an
 iron(ii)-based SCO-MOF.
;
_journal_issue 25
_journal_name_full 'Chemical science'
_journal_page_first 6936
_journal_page_last 6942
_journal_paper_doi 10.1039/d3sc01217d
_journal_volume 14
_journal_year 2023
_chemical_formula_moiety '0.25(C128 H84 Ag8 Fe4 N28), C4 O2'
_chemical_formula_sum 'C36 H21 Ag2 Fe N7 O2'
_chemical_formula_weight 855.19
_space_group_crystal_system monoclinic
_space_group_IT_number 15
_space_group_name_Hall '-C 2yc'
_space_group_name_H-M_alt 'C 1 2/c 1'
_atom_sites_solution_hydrogens geom
_atom_sites_solution_primary dual
_audit_creation_date 2022-11-09
_audit_creation_method
;
Olex2 1.2
(compiled 2018.05.29 svn.r3508 for OlexSys, GUI svn.r5506)
;
_audit_update_record
;
2022-11-09 deposited with the CCDC.	2023-05-26 downloaded from the CCDC.
;
_cell_angle_alpha 90
_cell_angle_beta 102.65
_cell_angle_gamma 90
_cell_formula_units_Z 4
_cell_length_a 8.9631(4)
_cell_length_b 18.8914(10)
_cell_length_c 20.4693(10)
_cell_measurement_reflns_used 7433
_cell_measurement_temperature 120(2)
_cell_measurement_theta_max 25.51
_cell_measurement_theta_min 2.57
_cell_volume 3381.8(3)
_computing_cell_refinement 'SAINT V8.40A (?, 2016)'
_computing_data_reduction 'SAINT V8.40A (?, 2016)'
_computing_molecular_graphics 'Olex2 (Dolomanov et al., 2009)'
_computing_publication_material 'Olex2 (Dolomanov et al., 2009)'
_computing_structure_refinement 'ShelXL (Sheldrick, 2015)'
_computing_structure_solution 'ShelXT (Sheldrick, 2015)'
_diffrn_ambient_temperature 120.0
_diffrn_measured_fraction_theta_full 0.999
_diffrn_measured_fraction_theta_max 0.998
_diffrn_measurement_device_type 'Bruker APEX-II CCD'
_diffrn_measurement_method '\f and \w scans'
_diffrn_radiation_type MoK\a
_diffrn_radiation_wavelength 0.71073
_diffrn_reflns_av_R_equivalents 0.0556
_diffrn_reflns_av_unetI/netI 0.0340
_diffrn_reflns_Laue_measured_fraction_full 0.999
_diffrn_reflns_Laue_measured_fraction_max 0.998
_diffrn_reflns_limit_h_max 10
_diffrn_reflns_limit_h_min -11
_diffrn_reflns_limit_k_max 23
_diffrn_reflns_limit_k_min -23
_diffrn_reflns_limit_l_max 25
_diffrn_reflns_limit_l_min -25
_diffrn_reflns_number 22027
_diffrn_reflns_point_group_measured_fraction_full 0.999
_diffrn_reflns_point_group_measured_fraction_max 0.998
_diffrn_reflns_theta_full 25.242
_diffrn_reflns_theta_max 26.355
_diffrn_reflns_theta_min 2.385
_diffrn_standards_number 0
_exptl_absorpt_coefficient_mu 1.613
_exptl_absorpt_correction_T_max 0.7454
_exptl_absorpt_correction_T_min 0.6256
_exptl_absorpt_correction_type none
_exptl_absorpt_process_details
'SADABS-2016/2 (Bruker,2016/2) was used for absorption correction. wR2(int) was 0.0793 before and 0.0622 after correction. The Ratio of minimum to maximum transmission is 0.8393. The \l/2 correction factor is Not present.'
_exptl_crystal_density_diffrn 1.680
_exptl_crystal_description BLOCK
_exptl_crystal_F_000 1688
_refine_diff_density_max 1.301
_refine_diff_density_min -1.499
_refine_diff_density_rms 0.129
_refine_ls_extinction_method none
_refine_ls_goodness_of_fit_ref 1.058
_refine_ls_hydrogen_treatment constr
_refine_ls_matrix_type full
_refine_ls_number_parameters 207
_refine_ls_number_reflns 3449
_refine_ls_number_restraints 6
_refine_ls_restrained_S_all 1.078
_refine_ls_R_factor_all 0.0798
_refine_ls_R_factor_gt 0.0630
_refine_ls_shift/su_max 0.000
_refine_ls_shift/su_mean 0.000
_refine_ls_structure_factor_coef Fsqd
_refine_ls_weighting_details 'w=1/[\s^2^(Fo^2^)+(0.0978P)^2^+22.5195P] where P=(Fo^2^+2Fc^2^)/3'
_refine_ls_weighting_scheme calc
_refine_ls_wR_factor_gt 0.1762
_refine_ls_wR_factor_ref 0.1896
_reflns_Friedel_coverage 0.000
_reflns_number_gt 2737
_reflns_number_total 3449
_reflns_threshold_expression 'I > 2\s(I)'
_cod_data_source_file d3sc01217d2.cif
_cod_data_source_block 120K
_cod_depositor_comments 'Adding full bibliography for 1569218--1569223.cif.'
_cod_original_cell_volume 3381.9(3)
_cod_database_code 1569220
_shelx_shelxl_version_number 2016/6
_shelx_space_group_comment
;
The symmetry employed for this shelxl refinement is uniquely defined
by the following loop, which should always be used as a source of
symmetry information in preference to the above space-group names.
They are only intended as comments.
;
_olex2_refinement_description
;
1. Fixed Uiso
 At 1.2 times of:
  All C(H) groups
2. Restrained distances
 C3-O1
 1.5 with sigma of 0.01
 C3-C4
 1.4 with sigma of 0.01
 C4-O1
 2.65 with sigma of 0.01
3. Uiso/Uaniso restraints and constraints
C3 \\sim O1 \\sim C4: within 3.8A with sigma of 0.02 and sigma for terminal
atoms of 0.04
: with sigma of 0.01 and sigma for terminal atoms of 0.02
4.a Aromatic/amide H refined with riding coordinates:
 C9(H9), C6(H6), C12(H12), C11(H11), C15(H15), C8(H8), C5(H5), C14(H14),
 C17(H17), C18(H18), C19(H19)
;
_olex2_submission_special_instructions 'No special instructions were received'

loop_
_space_group_symop_operation_xyz
'x, y, z'
'-x, y, -z+1/2'
'x+1/2, y+1/2, z'
'-x+1/2, y+1/2, -z+1/2'
'-x, -y, -z'
'x, -y, z-1/2'
'-x+1/2, -y+1/2, -z'
'x+1/2, -y+1/2, z-1/2'

loop_
_atom_site_label
_atom_site_type_symbol
_atom_site_fract_x
_atom_site_fract_y
_atom_site_fract_z
_atom_site_U_iso_or_equiv
_atom_site_adp_type
_atom_site_occupancy
_atom_site_site_symmetry_order
_atom_site_calc_flag
_atom_site_refinement_flags_posn
_atom_site_refinement_flags_adp
_atom_site_refinement_flags_occupancy
_atom_site_disorder_assembly
_atom_site_disorder_group
Ag2 Ag 1.000000 0.500000 0.500000 0.0521(3) Uani 1 2 d S T P . .
Ag1 Ag 0.500000 0.29204(5) 0.250000 0.0880(4) Uani 1 2 d S T P . .
Fe1 Fe 0.750000 0.250000 0.500000 0.0473(4) Uani 1 2 d S T P . .
N1 N 0.6021(7) 0.3067(3) 0.5468(3) 0.0533(14) Uani 1 1 d . . . . .
N2 N 0.8784(7) 0.3403(3) 0.4977(3) 0.0533(13) Uani 1 1 d . . . . .
N3 N 0.6233(8) 0.2756(3) 0.4079(3) 0.0624(16) Uani 1 1 d . . . . .
N4 N 0.000000 0.5205(4) 0.750000 0.060(2) Uani 1 2 d S T P . .
C7 C 0.4084(8) 0.3782(3) 0.6156(3) 0.0513(15) Uani 1 1 d . . . . .
C2 C 0.9308(8) 0.3952(4) 0.4957(3) 0.0513(15) Uani 1 1 d . . . . .
C9 C 0.4525(9) 0.3034(3) 0.5258(3) 0.0552(17) Uani 1 1 d . . . . .
H9 H 0.412116 0.276256 0.486927 0.066 Uiso 1 1 calc R . . . .
C10 C 0.3018(8) 0.4146(3) 0.6502(3) 0.0521(15) Uani 1 1 d . . . . .
C13 C 0.1014(9) 0.4845(3) 0.7176(3) 0.0540(16) Uani 1 1 d . . . . .
C6 C 0.5648(8) 0.3822(4) 0.6361(3) 0.0580(17) Uani 1 1 d . . . . .
H6 H 0.609573 0.409518 0.674316 0.070 Uiso 1 1 calc R . . . .
C16 C 0.000000 0.5966(5) 0.750000 0.071(3) Uani 1 2 d S T P . .
C12 C 0.2437(10) 0.5137(4) 0.7153(4) 0.063(2) Uani 1 1 d . . . . .
H12 H 0.273294 0.557549 0.736998 0.075 Uiso 1 1 calc R . . . .
C11 C 0.3422(10) 0.4797(4) 0.6819(4) 0.0612(19) Uani 1 1 d . . . . .
H11 H 0.437776 0.500656 0.680613 0.073 Uiso 1 1 calc R . . . .
C1 C 0.5717(11) 0.2869(4) 0.3519(4) 0.074(2) Uani 1 1 d . . . . .
C15 C 0.1620(9) 0.3858(4) 0.6536(4) 0.0612(18) Uani 1 1 d . . . . .
H15 H 0.133587 0.341404 0.632819 0.073 Uiso 1 1 calc R . . . .
C8 C 0.3509(9) 0.3374(3) 0.5572(3) 0.0575(17) Uani 1 1 d . . . . .
H8 H 0.243837 0.333400 0.539965 0.069 Uiso 1 1 calc R . . . .
C5 C 0.6562(9) 0.3466(4) 0.6012(4) 0.067(2) Uani 1 1 d . . . . .
H5 H 0.763936 0.350418 0.616470 0.080 Uiso 1 1 calc R . . . .
C14 C 0.0623(9) 0.4192(4) 0.6859(4) 0.0610(18) Uani 1 1 d . . . . .
H14 H -0.033300 0.397925 0.686819 0.073 Uiso 1 1 calc R . . . .
C17 C 0.0042(14) 0.6337(4) 0.8076(4) 0.095(3) Uani 1 1 d . . . . .
H17 H 0.008059 0.608722 0.848209 0.113 Uiso 1 1 calc R . . . .
C18 C 0.0029(19) 0.7060(5) 0.8080(5) 0.130(6) Uani 1 1 d . . . . .
H18 H 0.004115 0.730807 0.848471 0.156 Uiso 1 1 calc R . . . .
C19 C 0.000000 0.7427(7) 0.750000 0.179(13) Uani 1 2 d S T P . .
H19 H -0.000002 0.792964 0.750001 0.215 Uiso 1 2 calc RS T P . .
C3 C 0.606(2) 0.4698(9) 0.4790(9) 0.152(5) Uiso 1 1 d D U . . .
C4 C 0.7085(19) 0.5097(11) 0.5249(10) 0.176(7) Uiso 1 1 d D U . . .
O1 O 0.438(2) 0.4695(13) 0.4504(12) 0.319(9) Uiso 1 1 d D U . . .

loop_
_atom_site_aniso_label
_atom_site_aniso_U_11
_atom_site_aniso_U_22
_atom_site_aniso_U_33
_atom_site_aniso_U_23
_atom_site_aniso_U_13
_atom_site_aniso_U_12
Ag2 0.0566(5) 0.0508(4) 0.0470(4) -0.0022(3) 0.0067(3) -0.0231(3)
Ag1 0.1546(10) 0.0567(5) 0.0479(5) 0.000 0.0114(5) 0.000
Fe1 0.0737(9) 0.0387(6) 0.0333(6) -0.0104(5) 0.0202(6) -0.0275(6)
N1 0.074(4) 0.047(3) 0.042(3) -0.009(2) 0.019(3) -0.026(3)
N2 0.078(4) 0.046(3) 0.039(3) -0.009(2) 0.019(3) -0.019(3)
N3 0.093(5) 0.052(3) 0.048(3) -0.011(3) 0.028(3) -0.029(3)
N4 0.089(6) 0.036(4) 0.054(5) 0.000 0.017(4) 0.000
C7 0.078(5) 0.031(3) 0.043(3) 0.002(2) 0.009(3) -0.013(3)
C2 0.058(4) 0.057(4) 0.040(3) -0.005(3) 0.011(3) -0.017(3)
C9 0.082(5) 0.035(3) 0.044(3) -0.006(3) 0.003(3) -0.010(3)
C10 0.073(4) 0.037(3) 0.044(3) -0.001(3) 0.007(3) -0.007(3)
C13 0.078(5) 0.042(3) 0.041(3) 0.000(3) 0.009(3) 0.000(3)
C6 0.066(4) 0.061(4) 0.047(4) -0.017(3) 0.011(3) -0.022(3)
C16 0.130(10) 0.037(5) 0.050(6) 0.000 0.031(6) 0.000
C12 0.104(6) 0.039(3) 0.051(4) -0.010(3) 0.029(4) -0.021(3)
C11 0.092(5) 0.041(3) 0.054(4) -0.008(3) 0.025(4) -0.020(3)
C1 0.112(7) 0.056(4) 0.056(5) -0.005(3) 0.025(5) -0.020(4)
C15 0.066(4) 0.042(3) 0.072(5) -0.013(3) 0.007(4) -0.004(3)
C8 0.075(5) 0.042(3) 0.051(4) -0.005(3) 0.002(3) -0.005(3)
C5 0.072(5) 0.075(5) 0.057(4) -0.025(4) 0.022(4) -0.030(4)
C14 0.061(4) 0.049(4) 0.068(5) -0.014(3) 0.003(3) -0.003(3)
C17 0.191(11) 0.055(5) 0.048(4) -0.008(3) 0.046(6) -0.029(6)
C18 0.293(18) 0.048(5) 0.069(6) -0.013(4) 0.085(9) -0.030(7)
C19 0.42(4) 0.038(7) 0.125(14) 0.000 0.16(2) 0.000

loop_
_atom_type_symbol
_atom_type_description
_atom_type_scat_dispersion_real
_atom_type_scat_dispersion_imag
_atom_type_scat_source
C C 0.0033 0.0016 'International Tables Vol C Tables 4.2.6.8 and 6.1.1.4'
H H 0.0000 0.0000 'International Tables Vol C Tables 4.2.6.8 and 6.1.1.4'
Ag Ag -0.8971 1.1015 'International Tables Vol C Tables 4.2.6.8 and 6.1.1.4'
Fe Fe 0.3463 0.8444 'International Tables Vol C Tables 4.2.6.8 and 6.1.1.4'
N N 0.0061 0.0033 'International Tables Vol C Tables 4.2.6.8 and 6.1.1.4'
O O 0.0106 0.0060 'International Tables Vol C Tables 4.2.6.8 and 6.1.1.4'

loop_
_geom_angle_atom_site_label_1
_geom_angle_atom_site_label_2
_geom_angle_atom_site_label_3
_geom_angle
_geom_angle_site_symmetry_1
_geom_angle_site_symmetry_3
_geom_angle_publ_flag
C2 Ag2 C2 180.0(4) 5_766 . ?
C1 Ag1 C1 174.6(4) 2_655 . ?
N1 Fe1 N1 180.0 . 7_656 ?
N2 Fe1 N1 90.0(2) 7_656 . ?
N2 Fe1 N1 90.0(2) 7_656 7_656 ?
N2 Fe1 N1 90.0(2) . 7_656 ?
N2 Fe1 N1 90.0(2) . . ?
N2 Fe1 N2 180.0 . 7_656 ?
N3 Fe1 N1 91.2(2) 7_656 7_656 ?
N3 Fe1 N1 91.2(2) . . ?
N3 Fe1 N1 88.8(2) 7_656 . ?
N3 Fe1 N1 88.8(2) . 7_656 ?
N3 Fe1 N2 89.0(2) . . ?
N3 Fe1 N2 91.0(2) . 7_656 ?
N3 Fe1 N2 89.0(2) 7_656 7_656 ?
N3 Fe1 N2 91.0(2) 7_656 . ?
N3 Fe1 N3 180.0 . 7_656 ?
C9 N1 Fe1 122.0(4) . . ?
C9 N1 C5 116.9(6) . . ?
C5 N1 Fe1 121.1(5) . . ?
C2 N2 Fe1 170.5(6) . . ?
C1 N3 Fe1 169.0(7) . . ?
C13 N4 C13 122.4(8) . 2_556 ?
C13 N4 C16 118.8(4) 2_556 . ?
C13 N4 C16 118.8(4) . . ?
C6 C7 C10 123.5(6) . . ?
C6 C7 C8 116.4(6) . . ?
C8 C7 C10 120.1(7) . . ?
N2 C2 Ag2 171.0(6) . . ?
N1 C9 C8 123.7(6) . . ?
C11 C10 C7 120.1(6) . . ?
C15 C10 C7 122.1(6) . . ?
C15 C10 C11 117.8(7) . . ?
C12 C13 N4 120.8(6) . . ?
C12 C13 C14 117.9(7) . . ?
C14 C13 N4 121.3(7) . . ?
C7 C6 C5 119.9(6) . . ?
C17 C16 N4 120.9(5) 2_556 . ?
C17 C16 N4 120.9(5) . . ?
C17 C16 C17 118.2(10) 2_556 . ?
C11 C12 C13 121.1(6) . . ?
C12 C11 C10 120.5(7) . . ?
N3 C1 Ag1 170.5(8) . . ?
C14 C15 C10 122.4(6) . . ?
C9 C8 C7 119.2(7) . . ?
N1 C5 C6 123.8(7) . . ?
C15 C14 C13 120.2(7) . . ?
C16 C17 C18 121.3(8) . . ?
C17 C18 C19 119.9(9) . . ?
C18 C19 C18 119.2(12) 2_556 . ?
C4 C3 O1 136.8(14) . . ?
C3 C4 O1 83.0(15) . 5_666 ?
C3 O1 C4 136.4(18) . 5_666 ?

loop_
_geom_bond_atom_site_label_1
_geom_bond_atom_site_label_2
_geom_bond_distance
_geom_bond_site_symmetry_2
_geom_bond_publ_flag
Ag2 C2 2.071(7) 5_766 ?
Ag2 C2 2.071(7) . ?
Ag1 C1 2.045(9) . ?
Ag1 C1 2.045(9) 2_655 ?
Fe1 N1 2.092(6) 7_656 ?
Fe1 N1 2.092(6) . ?
Fe1 N2 2.064(5) . ?
Fe1 N2 2.064(5) 7_656 ?
Fe1 N3 2.035(7) 7_656 ?
Fe1 N3 2.034(7) . ?
N1 C9 1.317(9) . ?
N1 C5 1.345(8) . ?
N2 C2 1.144(8) . ?
N3 C1 1.159(10) . ?
N4 C13 1.412(8) 2_556 ?
N4 C13 1.412(8) . ?
N4 C16 1.437(12) . ?
C7 C10 1.477(10) . ?
C7 C6 1.374(10) . ?
C7 C8 1.421(9) . ?
C9 C8 1.381(10) . ?
C10 C11 1.401(9) . ?
C10 C15 1.381(10) . ?
C13 C12 1.399(11) . ?
C13 C14 1.402(9) . ?
C6 C5 1.375(10) . ?
C16 C17 1.365(9) . ?
C16 C17 1.365(9) 2_556 ?
C12 C11 1.387(11) . ?
C15 C14 1.376(10) . ?
C17 C18 1.366(12) . ?
C18 C19 1.370(11) . ?
C3 C4 1.383(9) . ?
C3 O1 1.498(9) . ?
C4 O1 1.55(3) 5_666 ?
